data_7103200
loop_
_publ_author_name
'She, Neng-Fang'
'Meng, Xiang-Gao'
'Gao, Meng'
'Wu, An-Xin'
'Isaacs, Lyle'

_publ_section_title
;
 Tetrameric molecular bowl assembled from glycoluril building blocks.
;
_journal_issue 27
_journal_name_full 'Chemical communications (Cambridge, England)'
_journal_page_first 3133
_journal_page_last 3135
_journal_paper_doi 10.1039/b800785c
_journal_year 2008
_chemical_formula_sum 'C37 H35 N5 O7'
_chemical_formula_weight 661.70
_chemical_name_systematic
;
?
;
_space_group_IT_number 2
_symmetry_cell_setting triclinic
_symmetry_space_group_name_Hall '-P 1'
_symmetry_space_group_name_H-M 'P -1'
_atom_sites_solution_hydrogens geom
_atom_sites_solution_primary direct
_atom_sites_solution_secondary difmap
_audit_creation_method SHELXL-97
_cell_angle_alpha 87.817(2)
_cell_angle_beta 72.737(2)
_cell_angle_gamma 85.808(2)
_cell_formula_units_Z 2
_cell_length_a 9.3165(8)
_cell_length_b 13.5731(12)
_cell_length_c 14.2720(13)
_cell_measurement_reflns_used 3737
_cell_measurement_temperature 292(2)
_cell_measurement_theta_max 0.00
_cell_measurement_theta_min 0.00
_cell_volume 1718.6(3)
_computing_cell_refinement 'Bruker SMART'
_computing_data_collection 'Bruker SMART'
_computing_data_reduction 'Bruker SAINT'
_computing_molecular_graphics 'Bruker SHELXTL'
_computing_publication_material 'Bruker SHELXTL'
_computing_structure_refinement 'SHELXL-97 (Sheldrick, 1997)'
_computing_structure_solution 'SHELXS-97 (Sheldrick, 1990)'
_diffrn_ambient_temperature 292(2)
_diffrn_measured_fraction_theta_full 0.986
_diffrn_measured_fraction_theta_max 0.986
_diffrn_measurement_device_type 'CCD area detector'
_diffrn_measurement_method 'phi and omega scans'
_diffrn_radiation_monochromator graphite
_diffrn_radiation_source 'fine-focus sealed tube'
_diffrn_radiation_type MoK\a
_diffrn_radiation_wavelength 0.71073
_diffrn_reflns_av_R_equivalents 0.0219
_diffrn_reflns_av_sigmaI/netI 0.0392
_diffrn_reflns_limit_h_max 10
_diffrn_reflns_limit_h_min -11
_diffrn_reflns_limit_k_max 16
_diffrn_reflns_limit_k_min -16
_diffrn_reflns_limit_l_max 17
_diffrn_reflns_limit_l_min -17
_diffrn_reflns_number 11983
_diffrn_reflns_theta_full 26.00
_diffrn_reflns_theta_max 26.00
_diffrn_reflns_theta_min 2.10
_exptl_absorpt_coefficient_mu 0.090
_exptl_absorpt_correction_T_max 0.9964
_exptl_absorpt_correction_T_min 0.9735
_exptl_absorpt_correction_type none
_exptl_crystal_colour colorless
_exptl_crystal_density_diffrn 1.279
_exptl_crystal_density_method 'not measured'
_exptl_crystal_description plate
_exptl_crystal_F_000 696
_exptl_crystal_size_max 0.30
_exptl_crystal_size_mid 0.20
_exptl_crystal_size_min 0.04
_refine_diff_density_max 0.259
_refine_diff_density_min -0.159
_refine_diff_density_rms 0.043
_refine_ls_extinction_method none
_refine_ls_goodness_of_fit_ref 1.044
_refine_ls_hydrogen_treatment constr
_refine_ls_matrix_type full
_refine_ls_number_parameters 445
_refine_ls_number_reflns 6665
_refine_ls_number_restraints 0
_refine_ls_restrained_S_all 1.044
_refine_ls_R_factor_all 0.0864
_refine_ls_R_factor_gt 0.0581
_refine_ls_shift/su_max 0.000
_refine_ls_shift/su_mean 0.000
_refine_ls_structure_factor_coef Fsqd
_refine_ls_weighting_details 'calc w=1/[\s^2^(Fo^2^)+(0.0992P)^2^+0.0000P] where P=(Fo^2^+2Fc^2^)/3'
_refine_ls_weighting_scheme calc
_refine_ls_wR_factor_gt 0.1592
_refine_ls_wR_factor_ref 0.1747
_reflns_number_gt 4408
_reflns_number_total 6665
_reflns_threshold_expression >2sigma(I)
_cod_data_source_file b800785c.txt
_cod_data_source_block 060712dm
_cod_depositor_comments
;
The following automatic conversions were performed:
'_symmetry_cell_setting' value 'Triclinic' changed to 'triclinic'
according to '/home/saulius/struct/CIF-dictionaries/cif_core.dic'
dictionary named 'cif_core.dic' version 2.4.1 from 2010-06-29.

Automatic conversion script
Id: cif_fix_enum 1527 2010-12-29 10:47:43Z saulius 
;
_cod_original_sg_symbol_H-M P-1
_cod_database_code 7103200

loop_
_symmetry_equiv_pos_as_xyz
'x, y, z'
'-x, -y, -z'

loop_
_atom_site_label
_atom_site_type_symbol
_atom_site_fract_x
_atom_site_fract_y
_atom_site_fract_z
_atom_site_U_iso_or_equiv
_atom_site_adp_type
_atom_site_occupancy
_atom_site_symmetry_multiplicity
_atom_site_calc_flag
_atom_site_refinement_flags
_atom_site_disorder_assembly
_atom_site_disorder_group
C1 C 0.1628(3) 0.39943(19) 0.99704(19) 0.0737(7) Uani 1 1 d . . .
H1 H 0.1136 0.4148 0.9498 0.088 Uiso 1 1 calc R . .
C2 C 0.0820(3) 0.3703(2) 1.0896(2) 0.0891(8) Uani 1 1 d . . .
H2 H -0.0215 0.3655 1.1048 0.107 Uiso 1 1 calc R . .
C3 C 0.1532(4) 0.3483(2) 1.15946(19) 0.0848(8) Uani 1 1 d . . .
H3 H 0.0977 0.3296 1.2224 0.102 Uiso 1 1 calc R . .
C4 C 0.3063(3) 0.35377(19) 1.13740(18) 0.0778(7) Uani 1 1 d . . .
H4 H 0.3545 0.3379 1.1850 0.093 Uiso 1 1 calc R . .
C5 C 0.3882(3) 0.38271(16) 1.04465(16) 0.0625(6) Uani 1 1 d . . .
H5 H 0.4918 0.3866 1.0298 0.075 Uiso 1 1 calc R . .
C6 C 0.3173(2) 0.40603(14) 0.97345(15) 0.0531(5) Uani 1 1 d . . .
C7 C 0.3990(2) 0.43760(15) 0.87703(16) 0.0564(5) Uani 1 1 d . . .
C8 C 0.4630(2) 0.46761(15) 0.79647(16) 0.0545(5) Uani 1 1 d . . .
C9 C 0.5408(2) 0.50563(14) 0.70080(14) 0.0490(5) Uani 1 1 d . . .
C10 C 0.6937(2) 0.47982(16) 0.66030(16) 0.0591(5) Uani 1 1 d . . .
H10 H 0.7437 0.4379 0.6951 0.071 Uiso 1 1 calc R . .
C11 C 0.7706(2) 0.51519(17) 0.57051(17) 0.0620(6) Uani 1 1 d . . .
H11 H 0.8726 0.4970 0.5446 0.074 Uiso 1 1 calc R . .
C12 C 0.6985(2) 0.57885(14) 0.51600(14) 0.0512(5) Uani 1 1 d . . .
C13 C 0.5439(2) 0.60602(13) 0.55572(13) 0.0447(5) Uani 1 1 d . . .
C14 C 0.4654(2) 0.56915(13) 0.64863(13) 0.0444(5) Uani 1 1 d . . .
C15 C 0.7818(2) 0.61320(15) 0.42118(16) 0.0554(5) Uani 1 1 d . . .
C16 C 0.8515(2) 0.64178(16) 0.34172(17) 0.0610(6) Uani 1 1 d . . .
C17 C 0.9326(3) 0.68118(18) 0.24781(16) 0.0624(6) Uani 1 1 d . . .
C18 C 0.8872(4) 0.7734(2) 0.2187(2) 0.0954(9) Uani 1 1 d . . .
H18 H 0.8044 0.8082 0.2602 0.114 Uiso 1 1 calc R . .
C19 C 0.9617(5) 0.8152(3) 0.1294(2) 0.1286(14) Uani 1 1 d . . .
H19 H 0.9292 0.8775 0.1113 0.154 Uiso 1 1 calc R . .
C20 C 1.0811(5) 0.7659(4) 0.0690(3) 0.1213(14) Uani 1 1 d . . .
H20 H 1.1304 0.7942 0.0087 0.146 Uiso 1 1 calc R . .
C21 C 1.1321(3) 0.6738(4) 0.0945(2) 0.1072(12) Uani 1 1 d . . .
H21 H 1.2163 0.6409 0.0524 0.129 Uiso 1 1 calc R . .
C22 C 1.0552(3) 0.6296(2) 0.18555(18) 0.0797(8) Uani 1 1 d . . .
H22 H 1.0868 0.5669 0.2031 0.096 Uiso 1 1 calc R . .
C23 C 0.4650(2) 0.67185(13) 0.49660(13) 0.0479(5) Uani 1 1 d . . .
H23A H 0.5372 0.6877 0.4343 0.057 Uiso 1 1 calc R . .
H23B H 0.3876 0.6358 0.4829 0.057 Uiso 1 1 calc R . .
C24 C 0.2987(2) 0.59615(13) 0.69242(15) 0.0498(5) Uani 1 1 d . . .
H24A H 0.2451 0.5723 0.6499 0.060 Uiso 1 1 calc R . .
H24B H 0.2636 0.5625 0.7555 0.060 Uiso 1 1 calc R . .
C25 C 0.3070(2) 0.75073(15) 0.77519(14) 0.0496(5) Uani 1 1 d . . .
C26 C 0.4491(2) 0.85523(14) 0.51895(14) 0.0471(5) Uani 1 1 d . . .
C27 C 0.2571(2) 0.76706(13) 0.62581(13) 0.0447(5) Uani 1 1 d . . .
C28 C 0.1256(2) 0.74965(15) 0.58530(14) 0.0511(5) Uani 1 1 d . . .
C29 C -0.0176(4) 0.8201(3) 0.4849(3) 0.1103(12) Uani 1 1 d . . .
H29A H -0.0236 0.7524 0.4675 0.132 Uiso 1 1 calc R . .
H29B H 0.0035 0.8602 0.4253 0.132 Uiso 1 1 calc R . .
C30 C -0.1615(5) 0.8554(4) 0.5527(4) 0.1679(19) Uani 1 1 d . . .
H30A H -0.1882 0.8110 0.6082 0.252 Uiso 1 1 calc R . .
H30B H -0.2380 0.8581 0.5199 0.252 Uiso 1 1 calc R . .
H30C H -0.1528 0.9201 0.5744 0.252 Uiso 1 1 calc R . .
C31 C 0.2582(2) 0.87269(13) 0.66582(14) 0.0480(5) Uani 1 1 d . . .
C32 C 0.1080(3) 0.93292(16) 0.69717(15) 0.0583(6) Uani 1 1 d . . .
C33 C -0.1420(4) 0.9282(3) 0.8056(3) 0.1252(13) Uani 1 1 d . . .
H33A H -0.1489 0.9951 0.7801 0.150 Uiso 1 1 calc R . .
H33B H -0.2241 0.8934 0.7965 0.150 Uiso 1 1 calc R . .
C34 C -0.1541(6) 0.9304(4) 0.9092(3) 0.183(2) Uani 1 1 d . . .
H34A H -0.1562 0.8641 0.9354 0.275 Uiso 1 1 calc R . .
H34B H -0.2452 0.9676 0.9432 0.275 Uiso 1 1 calc R . .
H34C H -0.0691 0.9609 0.9175 0.275 Uiso 1 1 calc R . .
N1 N 0.26085(17) 0.70239(11) 0.70619(11) 0.0454(4) Uani 1 1 d . . .
N2 N 0.39608(17) 0.76351(11) 0.54459(11) 0.0462(4) Uani 1 1 d . . .
N3 N 0.3078(2) 0.84856(12) 0.75081(12) 0.0582(5) Uani 1 1 d . . .
H3A H 0.3353 0.8920 0.7832 0.070 Uiso 1 1 calc R . .
N4 N 0.36523(19) 0.91967(12) 0.58657(12) 0.0567(5) Uani 1 1 d . . .
H4A H 0.3751 0.9823 0.5825 0.068 Uiso 1 1 calc R . .
O1 O 0.33943(18) 0.71094(12) 0.84427(10) 0.0672(4) Uani 1 1 d . . .
O2 O 0.55345(16) 0.87426(10) 0.44653(10) 0.0593(4) Uani 1 1 d . . .
O3 O 0.05952(18) 0.67610(12) 0.59850(13) 0.0746(5) Uani 1 1 d . . .
O4 O 0.1043(2) 0.82473(12) 0.52916(13) 0.0817(5) Uani 1 1 d . . .
O5 O 0.0927(2) 1.01835(12) 0.67868(14) 0.0871(6) Uani 1 1 d . . .
O6 O 0.00275(18) 0.87811(12) 0.75191(13) 0.0837(5) Uani 1 1 d . . .
O7 O 0.3952(3) 0.00579(19) 0.84241(19) 0.1302(9) Uani 1 1 d . . .
N5 N 0.5502(3) 0.12989(19) 0.8048(2) 0.1090(8) Uani 1 1 d . . .
C37 C 0.4848(5) 0.0550(3) 0.7841(3) 0.1138(11) Uani 1 1 d . . .
H37 H 0.5095 0.0380 0.7184 0.137 Uiso 1 1 calc R . .
C35 C 0.5193(5) 0.1556(3) 0.9061(3) 0.176(2) Uani 1 1 d . . .
H35A H 0.4241 0.1929 0.9273 0.264 Uiso 1 1 d R . .
H35B H 0.5973 0.1946 0.9131 0.264 Uiso 1 1 d R . .
H35C H 0.5160 0.0964 0.9456 0.264 Uiso 1 1 d R . .
C36 C 0.6536(6) 0.1881(3) 0.7284(4) 0.170(2) Uani 1 1 d . . .
H36A H 0.6779 0.1551 0.6668 0.255 Uiso 1 1 calc R . .
H36B H 0.7442 0.1950 0.7459 0.255 Uiso 1 1 calc R . .
H36C H 0.6062 0.2523 0.7225 0.255 Uiso 1 1 calc R . .

loop_
_atom_site_aniso_label
_atom_site_aniso_U_11
_atom_site_aniso_U_22
_atom_site_aniso_U_33
_atom_site_aniso_U_23
_atom_site_aniso_U_13
_atom_site_aniso_U_12
C1 0.0603(15) 0.0897(18) 0.0733(16) 0.0124(13) -0.0225(13) -0.0134(13)
C2 0.0663(17) 0.106(2) 0.088(2) 0.0112(16) -0.0102(15) -0.0224(15)
C3 0.098(2) 0.0880(19) 0.0564(15) 0.0099(13) -0.0006(15) -0.0282(16)
C4 0.103(2) 0.0786(17) 0.0566(14) 0.0123(12) -0.0291(14) -0.0186(15)
C5 0.0641(14) 0.0660(14) 0.0608(14) 0.0078(11) -0.0233(11) -0.0109(11)
C6 0.0584(13) 0.0460(11) 0.0542(12) 0.0087(9) -0.0158(10) -0.0069(9)
C7 0.0590(13) 0.0520(12) 0.0588(13) 0.0093(10) -0.0191(11) -0.0056(10)
C8 0.0590(13) 0.0493(12) 0.0572(13) 0.0077(10) -0.0210(11) -0.0035(10)
C9 0.0533(12) 0.0460(11) 0.0483(11) 0.0028(9) -0.0155(9) -0.0072(9)
C10 0.0543(13) 0.0640(13) 0.0597(13) 0.0078(11) -0.0197(11) -0.0009(10)
C11 0.0432(12) 0.0704(14) 0.0703(15) -0.0003(12) -0.0138(11) -0.0018(10)
C12 0.0510(12) 0.0469(11) 0.0520(12) -0.0035(9) -0.0074(10) -0.0108(9)
C13 0.0505(12) 0.0376(10) 0.0464(11) -0.0016(8) -0.0133(9) -0.0096(8)
C14 0.0478(11) 0.0387(10) 0.0453(10) -0.0008(8) -0.0103(9) -0.0081(8)
C15 0.0537(12) 0.0521(12) 0.0559(13) -0.0061(10) -0.0074(11) -0.0085(10)
C16 0.0595(14) 0.0607(13) 0.0583(14) -0.0086(11) -0.0077(11) -0.0115(11)
C17 0.0628(14) 0.0704(15) 0.0498(12) -0.0061(11) -0.0065(11) -0.0181(12)
C18 0.130(3) 0.0724(18) 0.0653(16) -0.0009(13) 0.0025(16) -0.0184(17)
C19 0.195(4) 0.099(2) 0.074(2) 0.0101(18) -0.007(2) -0.046(3)
C20 0.137(3) 0.152(4) 0.067(2) -0.004(2) -0.002(2) -0.071(3)
C21 0.0596(17) 0.190(4) 0.0649(19) -0.041(2) 0.0028(14) -0.028(2)
C22 0.0564(15) 0.118(2) 0.0635(15) -0.0215(14) -0.0136(13) -0.0020(14)
C23 0.0539(12) 0.0458(11) 0.0419(10) 0.0000(8) -0.0094(9) -0.0096(9)
C24 0.0540(12) 0.0413(10) 0.0509(11) 0.0097(8) -0.0104(9) -0.0089(9)
C25 0.0467(11) 0.0541(12) 0.0451(11) 0.0018(9) -0.0101(9) -0.0015(9)
C26 0.0508(12) 0.0420(10) 0.0500(11) 0.0088(9) -0.0161(10) -0.0121(9)
C27 0.0489(11) 0.0403(10) 0.0435(10) 0.0062(8) -0.0113(9) -0.0073(8)
C28 0.0515(12) 0.0510(12) 0.0515(12) 0.0061(9) -0.0157(10) -0.0098(10)
C29 0.122(3) 0.120(3) 0.128(3) 0.042(2) -0.095(2) -0.034(2)
C30 0.103(3) 0.231(5) 0.203(5) 0.011(4) -0.101(3) 0.005(3)
C31 0.0535(12) 0.0409(10) 0.0488(11) 0.0018(8) -0.0136(9) -0.0060(9)
C32 0.0676(15) 0.0473(12) 0.0559(13) 0.0039(10) -0.0132(11) 0.0002(10)
C33 0.076(2) 0.122(3) 0.141(3) 0.014(2) 0.013(2) 0.0296(19)
C34 0.206(5) 0.160(4) 0.118(3) -0.003(3) 0.045(3) 0.024(4)
N1 0.0498(9) 0.0413(8) 0.0439(9) 0.0073(7) -0.0119(7) -0.0067(7)
N2 0.0494(9) 0.0414(8) 0.0439(9) 0.0059(7) -0.0070(7) -0.0097(7)
N3 0.0745(12) 0.0494(10) 0.0579(10) -0.0040(8) -0.0292(9) -0.0078(9)
N4 0.0640(11) 0.0378(9) 0.0607(10) 0.0043(8) -0.0049(9) -0.0131(8)
O1 0.0802(11) 0.0746(10) 0.0498(9) 0.0048(8) -0.0263(8) 0.0030(8)
O2 0.0616(9) 0.0523(8) 0.0573(9) 0.0108(7) -0.0057(7) -0.0167(7)
O3 0.0720(11) 0.0682(10) 0.0951(12) 0.0164(9) -0.0391(9) -0.0273(9)
O4 0.0966(13) 0.0749(11) 0.0965(12) 0.0336(10) -0.0627(11) -0.0266(9)
O5 0.0931(13) 0.0503(10) 0.1061(14) 0.0098(9) -0.0161(11) 0.0092(9)
O6 0.0598(10) 0.0720(11) 0.0965(13) 0.0193(9) 0.0065(9) 0.0087(8)
O7 0.171(3) 0.1054(17) 0.1190(18) -0.0180(14) -0.0399(17) -0.0472(17)
N5 0.125(2) 0.0794(16) 0.135(2) -0.0114(16) -0.0542(18) -0.0136(15)
C37 0.142(3) 0.093(2) 0.125(3) -0.010(2) -0.065(3) -0.018(2)
C35 0.175(4) 0.165(4) 0.175(4) -0.092(4) -0.013(3) -0.052(3)
C36 0.206(5) 0.138(4) 0.186(4) 0.068(3) -0.081(4) -0.078(4)

loop_
_atom_type_symbol
_atom_type_description
_atom_type_scat_dispersion_real
_atom_type_scat_dispersion_imag
_atom_type_scat_source
C C 0.0033 0.0016 'International Tables Vol C Tables 4.2.6.8 and 6.1.1.4'
H H 0.0000 0.0000 'International Tables Vol C Tables 4.2.6.8 and 6.1.1.4'
N N 0.0061 0.0033 'International Tables Vol C Tables 4.2.6.8 and 6.1.1.4'
O O 0.0106 0.0060 'International Tables Vol C Tables 4.2.6.8 and 6.1.1.4'

loop_
_geom_angle_atom_site_label_1
_geom_angle_atom_site_label_2
_geom_angle_atom_site_label_3
_geom_angle
_geom_angle_site_symmetry_1
_geom_angle_site_symmetry_3
_geom_angle_publ_flag
C2 C1 C6 120.4(2) . . ?
C2 C1 H1 119.8 . . ?
C6 C1 H1 119.8 . . ?
C3 C2 C1 120.1(3) . . ?
C3 C2 H2 119.9 . . ?
C1 C2 H2 119.9 . . ?
C2 C3 C4 120.4(2) . . ?
C2 C3 H3 119.8 . . ?
C4 C3 H3 119.8 . . ?
C3 C4 C5 119.8(2) . . ?
C3 C4 H4 120.1 . . ?
C5 C4 H4 120.1 . . ?
C4 C5 C6 120.4(2) . . ?
C4 C5 H5 119.8 . . ?
C6 C5 H5 119.8 . . ?
C5 C6 C1 118.9(2) . . ?
C5 C6 C7 121.6(2) . . ?
C1 C6 C7 119.4(2) . . ?
C8 C7 C6 177.1(2) . . ?
C7 C8 C9 178.6(2) . . ?
C10 C9 C14 119.72(18) . . ?
C10 C9 C8 119.34(19) . . ?
C14 C9 C8 120.93(18) . . ?
C11 C10 C9 120.7(2) . . ?
C11 C10 H10 119.6 . . ?
C9 C10 H10 119.6 . . ?
C10 C11 C12 121.1(2) . . ?
C10 C11 H11 119.5 . . ?
C12 C11 H11 119.5 . . ?
C11 C12 C13 119.11(18) . . ?
C11 C12 C15 119.65(19) . . ?
C13 C12 C15 121.23(19) . . ?
C14 C13 C12 119.39(18) . . ?
C14 C13 C23 121.23(17) . . ?
C12 C13 C23 119.36(17) . . ?
C9 C14 C13 119.98(17) . . ?
C9 C14 C24 119.58(16) . . ?
C13 C14 C24 120.43(17) . . ?
C16 C15 C12 179.9(2) . . ?
C15 C16 C17 177.1(2) . . ?
C18 C17 C22 118.9(2) . . ?
C18 C17 C16 119.1(2) . . ?
C22 C17 C16 122.0(2) . . ?
C19 C18 C17 121.6(3) . . ?
C19 C18 H18 119.2 . . ?
C17 C18 H18 119.2 . . ?
C20 C19 C18 119.8(4) . . ?
C20 C19 H19 120.1 . . ?
C18 C19 H19 120.1 . . ?
C19 C20 C21 121.2(3) . . ?
C19 C20 H20 119.4 . . ?
C21 C20 H20 119.4 . . ?
C20 C21 C22 119.5(3) . . ?
C20 C21 H21 120.3 . . ?
C22 C21 H21 120.3 . . ?
C17 C22 C21 119.0(3) . . ?
C17 C22 H22 120.5 . . ?
C21 C22 H22 120.5 . . ?
N2 C23 C13 114.04(15) . . ?
N2 C23 H23A 108.7 . . ?
C13 C23 H23A 108.7 . . ?
N2 C23 H23B 108.7 . . ?
C13 C23 H23B 108.7 . . ?
H23A C23 H23B 107.6 . . ?
N1 C24 C14 114.10(15) . . ?
N1 C24 H24A 108.7 . . ?
C14 C24 H24A 108.7 . . ?
N1 C24 H24B 108.7 . . ?
C14 C24 H24B 108.7 . . ?
H24A C24 H24B 107.6 . . ?
O1 C25 N3 127.4(2) . . ?
O1 C25 N1 124.92(19) . . ?
N3 C25 N1 107.64(17) . . ?
O2 C26 N4 126.78(17) . . ?
O2 C26 N2 125.24(18) . . ?
N4 C26 N2 107.97(16) . . ?
N1 C27 N2 114.44(16) . . ?
N1 C27 C28 112.40(15) . . ?
N2 C27 C28 108.52(15) . . ?
N1 C27 C31 104.19(14) . . ?
N2 C27 C31 100.87(13) . . ?
C28 C27 C31 116.02(16) . . ?
O3 C28 O4 125.37(19) . . ?
O3 C28 C27 124.56(19) . . ?
O4 C28 C27 109.93(16) . . ?
O4 C29 C30 110.9(3) . . ?
O4 C29 H29A 109.5 . . ?
C30 C29 H29A 109.5 . . ?
O4 C29 H29B 109.5 . . ?
C30 C29 H29B 109.5 . . ?
H29A C29 H29B 108.1 . . ?
C29 C30 H30A 109.5 . . ?
C29 C30 H30B 109.5 . . ?
H30A C30 H30B 109.5 . . ?
C29 C30 H30C 109.5 . . ?
H30A C30 H30C 109.5 . . ?
H30B C30 H30C 109.5 . . ?
N4 C31 N3 115.11(16) . . ?
N4 C31 C32 111.78(16) . . ?
N3 C31 C32 109.20(16) . . ?
N4 C31 C27 102.92(14) . . ?
N3 C31 C27 100.67(14) . . ?
C32 C31 C27 116.81(16) . . ?
O5 C32 O6 126.0(2) . . ?
O5 C32 C31 123.8(2) . . ?
O6 C32 C31 110.08(18) . . ?
C34 C33 O6 109.7(3) . . ?
C34 C33 H33A 109.7 . . ?
O6 C33 H33A 109.7 . . ?
C34 C33 H33B 109.7 . . ?
O6 C33 H33B 109.7 . . ?
H33A C33 H33B 108.2 . . ?
C33 C34 H34A 109.5 . . ?
C33 C34 H34B 109.5 . . ?
H34A C34 H34B 109.5 . . ?
C33 C34 H34C 109.5 . . ?
H34A C34 H34C 109.5 . . ?
H34B C34 H34C 109.5 . . ?
C25 N1 C27 110.59(15) . . ?
C25 N1 C24 119.35(16) . . ?
C27 N1 C24 121.38(15) . . ?
C26 N2 C23 125.36(16) . . ?
C26 N2 C27 112.20(15) . . ?
C23 N2 C27 122.42(14) . . ?
C25 N3 C31 113.76(16) . . ?
C25 N3 H3A 123.1 . . ?
C31 N3 H3A 123.1 . . ?
C26 N4 C31 112.89(15) . . ?
C26 N4 H4A 123.6 . . ?
C31 N4 H4A 123.6 . . ?
C28 O4 C29 116.92(19) . . ?
C32 O6 C33 117.8(2) . . ?
C37 N5 C35 118.5(3) . . ?
C37 N5 C36 122.3(3) . . ?
C35 N5 C36 119.3(3) . . ?
O7 C37 N5 126.0(4) . . ?
O7 C37 H37 117.0 . . ?
N5 C37 H37 117.0 . . ?
N5 C35 H35A 109.5 . . ?
N5 C35 H35B 109.5 . . ?
H35A C35 H35B 109.5 . . ?
N5 C35 H35C 109.5 . . ?
H35A C35 H35C 109.5 . . ?
H35B C35 H35C 109.5 . . ?
N5 C36 H36A 109.5 . . ?
N5 C36 H36B 109.5 . . ?
H36A C36 H36B 109.5 . . ?
N5 C36 H36C 109.5 . . ?
H36A C36 H36C 109.5 . . ?
H36B C36 H36C 109.5 . . ?

loop_
_geom_bond_atom_site_label_1
_geom_bond_atom_site_label_2
_geom_bond_distance
_geom_bond_site_symmetry_2
_geom_bond_publ_flag
C1 C2 1.371(4) . ?
C1 C6 1.387(3) . ?
C1 H1 0.9300 . ?
C2 C3 1.366(4) . ?
C2 H2 0.9300 . ?
C3 C4 1.373(4) . ?
C3 H3 0.9300 . ?
C4 C5 1.376(3) . ?
C4 H4 0.9300 . ?
C5 C6 1.383(3) . ?
C5 H5 0.9300 . ?
C6 C7 1.427(3) . ?
C7 C8 1.199(3) . ?
C8 C9 1.439(3) . ?
C9 C10 1.393(3) . ?
C9 C14 1.402(3) . ?
C10 C11 1.358(3) . ?
C10 H10 0.9300 . ?
C11 C12 1.406(3) . ?
C11 H11 0.9300 . ?
C12 C13 1.409(3) . ?
C12 C15 1.426(3) . ?
C13 C14 1.404(2) . ?
C13 C23 1.505(3) . ?
C14 C24 1.515(3) . ?
C15 C16 1.193(3) . ?
C16 C17 1.434(3) . ?
C17 C18 1.381(4) . ?
C17 C22 1.383(3) . ?
C18 C19 1.380(4) . ?
C18 H18 0.9300 . ?
C19 C20 1.340(5) . ?
C19 H19 0.9300 . ?
C20 C21 1.380(5) . ?
C20 H20 0.9300 . ?
C21 C22 1.418(4) . ?
C21 H21 0.9300 . ?
C22 H22 0.9300 . ?
C23 N2 1.455(2) . ?
C23 H23A 0.9700 . ?
C23 H23B 0.9700 . ?
C24 N1 1.466(2) . ?
C24 H24A 0.9700 . ?
C24 H24B 0.9700 . ?
C25 O1 1.211(2) . ?
C25 N3 1.360(3) . ?
C25 N1 1.388(2) . ?
C26 O2 1.225(2) . ?
C26 N4 1.350(3) . ?
C26 N2 1.369(2) . ?
C27 N1 1.425(2) . ?
C27 N2 1.458(2) . ?
C27 C28 1.537(3) . ?
C27 C31 1.565(2) . ?
C28 O3 1.191(2) . ?
C28 O4 1.312(2) . ?
C29 O4 1.460(3) . ?
C29 C30 1.461(5) . ?
C29 H29A 0.9700 . ?
C29 H29B 0.9700 . ?
C30 H30A 0.9600 . ?
C30 H30B 0.9600 . ?
C30 H30C 0.9600 . ?
C31 N4 1.432(2) . ?
C31 N3 1.440(3) . ?
C31 C32 1.521(3) . ?
C32 O5 1.187(2) . ?
C32 O6 1.316(3) . ?
C33 C34 1.451(6) . ?
C33 O6 1.469(3) . ?
C33 H33A 0.9700 . ?
C33 H33B 0.9700 . ?
C34 H34A 0.9600 . ?
C34 H34B 0.9600 . ?
C34 H34C 0.9600 . ?
N3 H3A 0.8600 . ?
N4 H4A 0.8600 . ?
O7 C37 1.209(4) . ?
N5 C37 1.309(4) . ?
N5 C35 1.439(5) . ?
N5 C36 1.472(5) . ?
C37 H37 0.9300 . ?
C35 H35A 0.9600 . ?
C35 H35B 0.9600 . ?
C35 H35C 0.9600 . ?
C36 H36A 0.9600 . ?
C36 H36B 0.9600 . ?
C36 H36C 0.9600 . ?

loop_
_geom_hbond_atom_site_label_D
_geom_hbond_atom_site_label_H
_geom_hbond_atom_site_label_A
_geom_hbond_distance_DH
_geom_hbond_distance_HA
_geom_hbond_distance_DA
_geom_hbond_angle_DHA
_geom_hbond_site_symmetry_A
N3 H3A O7 0.86 1.98 2.833(3) 171.6 1_565
N4 H4A O2 0.86 2.09 2.936(2) 167.5 2_676
C3 H3 O3 0.93 2.54 3.452(3) 165.9 2_567
C29 H29B O5 0.97 2.47 3.333(3) 147.8 2_576
C30 H30B O2 0.96 2.46 3.417(4) 175.3 1_455
C24 H24A O3 0.97 2.41 3.041(3) 121.9 .

loop_
_geom_torsion_atom_site_label_1
_geom_torsion_atom_site_label_2
_geom_torsion_atom_site_label_3
_geom_torsion_atom_site_label_4
_geom_torsion
_geom_torsion_site_symmetry_1
_geom_torsion_site_symmetry_2
_geom_torsion_site_symmetry_3
_geom_torsion_site_symmetry_4
_geom_torsion_publ_flag
C6 C1 C2 C3 0.5(4) . . . . ?
C1 C2 C3 C4 -1.0(4) . . . . ?
C2 C3 C4 C5 0.8(4) . . . . ?
C3 C4 C5 C6 -0.2(4) . . . . ?
C4 C5 C6 C1 -0.2(3) . . . . ?
C4 C5 C6 C7 179.1(2) . . . . ?
C2 C1 C6 C5 0.1(4) . . . . ?
C2 C1 C6 C7 -179.3(2) . . . . ?
C5 C6 C7 C8 -129(4) . . . . ?
C1 C6 C7 C8 50(5) . . . . ?
C6 C7 C8 C9 68(12) . . . . ?
C7 C8 C9 C10 88(10) . . . . ?
C7 C8 C9 C14 -91(10) . . . . ?
C14 C9 C10 C11 -0.3(3) . . . . ?
C8 C9 C10 C11 -179.44(19) . . . . ?
C9 C10 C11 C12 0.1(3) . . . . ?
C10 C11 C12 C13 0.0(3) . . . . ?
C10 C11 C12 C15 -178.84(19) . . . . ?
C11 C12 C13 C14 0.1(3) . . . . ?
C15 C12 C13 C14 178.89(16) . . . . ?
C11 C12 C13 C23 -178.33(17) . . . . ?
C15 C12 C13 C23 0.5(3) . . . . ?
C10 C9 C14 C13 0.3(3) . . . . ?
C8 C9 C14 C13 179.49(16) . . . . ?
C10 C9 C14 C24 179.31(17) . . . . ?
C8 C9 C14 C24 -1.5(3) . . . . ?
C12 C13 C14 C9 -0.2(2) . . . . ?
C23 C13 C14 C9 178.12(16) . . . . ?
C12 C13 C14 C24 -179.20(16) . . . . ?
C23 C13 C14 C24 -0.8(2) . . . . ?
C11 C12 C15 C16 96(100) . . . . ?
C13 C12 C15 C16 -82(100) . . . . ?
C12 C15 C16 C17 136(100) . . . . ?
C15 C16 C17 C18 -23(5) . . . . ?
C15 C16 C17 C22 157(5) . . . . ?
C22 C17 C18 C19 -0.4(4) . . . . ?
C16 C17 C18 C19 179.5(3) . . . . ?
C17 C18 C19 C20 0.0(5) . . . . ?
C18 C19 C20 C21 -0.5(6) . . . . ?
C19 C20 C21 C22 1.3(5) . . . . ?
C18 C17 C22 C21 1.1(4) . . . . ?
C16 C17 C22 C21 -178.8(2) . . . . ?
C20 C21 C22 C17 -1.6(4) . . . . ?
C14 C13 C23 N2 60.2(2) . . . . ?
C12 C13 C23 N2 -121.41(18) . . . . ?
C9 C14 C24 N1 120.86(18) . . . . ?
C13 C14 C24 N1 -60.2(2) . . . . ?
N1 C27 C28 O3 -19.6(3) . . . . ?
N2 C27 C28 O3 108.0(2) . . . . ?
C31 C27 C28 O3 -139.4(2) . . . . ?
N1 C27 C28 O4 164.57(17) . . . . ?
N2 C27 C28 O4 -67.8(2) . . . . ?
C31 C27 C28 O4 44.8(2) . . . . ?
N1 C27 C31 N4 135.69(16) . . . . ?
N2 C27 C31 N4 16.80(18) . . . . ?
C28 C27 C31 N4 -100.19(18) . . . . ?
N1 C27 C31 N3 16.59(18) . . . . ?
N2 C27 C31 N3 -102.30(16) . . . . ?
C28 C27 C31 N3 140.71(16) . . . . ?
N1 C27 C31 C32 -101.45(19) . . . . ?
N2 C27 C31 C32 139.65(17) . . . . ?
C28 C27 C31 C32 22.7(2) . . . . ?
N4 C31 C32 O5 -19.3(3) . . . . ?
N3 C31 C32 O5 109.2(2) . . . . ?
C27 C31 C32 O5 -137.5(2) . . . . ?
N4 C31 C32 O6 164.60(17) . . . . ?
N3 C31 C32 O6 -66.9(2) . . . . ?
C27 C31 C32 O6 46.4(2) . . . . ?
O1 C25 N1 C27 -169.84(19) . . . . ?
N3 C25 N1 C27 10.5(2) . . . . ?
O1 C25 N1 C24 -21.7(3) . . . . ?
N3 C25 N1 C24 158.66(16) . . . . ?
N2 C27 N1 C25 92.02(18) . . . . ?
C28 C27 N1 C25 -143.60(16) . . . . ?
C31 C27 N1 C25 -17.2(2) . . . . ?
N2 C27 N1 C24 -55.4(2) . . . . ?
C28 C27 N1 C24 69.0(2) . . . . ?
C31 C27 N1 C24 -164.57(15) . . . . ?
C14 C24 N1 C25 -67.5(2) . . . . ?
C14 C24 N1 C27 77.2(2) . . . . ?
O2 C26 N2 C23 7.3(3) . . . . ?
N4 C26 N2 C23 -173.37(17) . . . . ?
O2 C26 N2 C27 -171.25(18) . . . . ?
N4 C26 N2 C27 8.1(2) . . . . ?
C13 C23 N2 C26 106.7(2) . . . . ?
C13 C23 N2 C27 -74.9(2) . . . . ?
N1 C27 N2 C26 -126.90(17) . . . . ?
C28 C27 N2 C26 106.67(17) . . . . ?
C31 C27 N2 C26 -15.7(2) . . . . ?
N1 C27 N2 C23 54.5(2) . . . . ?
C28 C27 N2 C23 -71.9(2) . . . . ?
C31 C27 N2 C23 165.73(16) . . . . ?
O1 C25 N3 C31 -177.96(19) . . . . ?
N1 C25 N3 C31 1.7(2) . . . . ?
N4 C31 N3 C25 -121.39(18) . . . . ?
C32 C31 N3 C25 111.94(19) . . . . ?
C27 C31 N3 C25 -11.5(2) . . . . ?
O2 C26 N4 C31 -176.13(19) . . . . ?
N2 C26 N4 C31 4.5(2) . . . . ?
N3 C31 N4 C26 94.6(2) . . . . ?
C32 C31 N4 C26 -140.05(18) . . . . ?
C27 C31 N4 C26 -13.9(2) . . . . ?
O3 C28 O4 C29 4.5(4) . . . . ?
C27 C28 O4 C29 -179.7(2) . . . . ?
C30 C29 O4 C28 84.5(4) . . . . ?
O5 C32 O6 C33 -8.2(4) . . . . ?
C31 C32 O6 C33 167.7(2) . . . . ?
C34 C33 O6 C32 -106.5(4) . . . . ?
C35 N5 C37 O7 2.5(6) . . . . ?
C36 N5 C37 O7 -177.5(4) . . . . ?
